data_7158020
loop_
_publ_author_name
'Devarahosahalli Veeranna, Kirana'
'Kanti Das, Kanak'
'Baskaran, Sundarababu'

_publ_section_title
;
 Reversal of polarity by catalytic SET oxidation: synthesis of
 azabicyclo[<i>m</i>.<i>n</i>.0]alkanes <i>via</i> chemoselective
 reduction of amidines.
;
_journal_issue 18
_journal_name_full 'Organic &amp; biomolecular chemistry'
_journal_page_first 4054
_journal_page_last 4059
_journal_paper_doi 10.1039/d1ob00416f
_journal_volume 19
_journal_year 2021
_chemical_formula_moiety 'C24 H26 N2 O4 S'
_chemical_formula_sum 'C24 H26 N2 O4 S'
_chemical_formula_weight 438.52
_space_group_crystal_system monoclinic
_space_group_IT_number 14
_space_group_name_Hall '-P 2yn'
_space_group_name_H-M_alt 'P 1 21/n 1'
_atom_sites_solution_hydrogens geom
_audit_creation_method SHELXL-2014/7
_audit_update_record
;
2020-01-10 deposited with the CCDC.	2021-04-09 downloaded from the CCDC.
;
_cell_angle_alpha 90
_cell_angle_beta 117.4001(11)
_cell_angle_gamma 90
_cell_formula_units_Z 8
_cell_length_a 20.7942(7)
_cell_length_b 11.5133(3)
_cell_length_c 21.0097(7)
_cell_measurement_reflns_used 5943
_cell_measurement_temperature 296(2)
_cell_measurement_theta_max 21.45
_cell_measurement_theta_min 2.21
_cell_volume 4465.6(2)
_computing_cell_refinement 'Bruker SAINT'
_computing_data_collection 'Bruker APEX2'
_computing_data_reduction 'Bruker SAINT'
_computing_molecular_graphics 'Bruker SHELXTL'
_computing_publication_material 'Bruker SHELXTL'
_computing_structure_refinement 'SHELXL-2014/7 (Sheldrick, 2014)'
_computing_structure_solution 'SHELXS-97 (Sheldrick 2008)'
_diffrn_ambient_temperature 296(2)
_diffrn_measured_fraction_theta_full 1.000
_diffrn_measured_fraction_theta_max 1.000
_diffrn_measurement_device_type 'Bruker APEX-II CCD'
_diffrn_measurement_method '\f and \w scans'
_diffrn_radiation_type MoK\a
_diffrn_radiation_wavelength 0.71073
_diffrn_reflns_av_R_equivalents 0.0386
_diffrn_reflns_av_unetI/netI 0.0500
_diffrn_reflns_Laue_measured_fraction_full 1.000
_diffrn_reflns_Laue_measured_fraction_max 1.000
_diffrn_reflns_limit_h_max 24
_diffrn_reflns_limit_h_min -24
_diffrn_reflns_limit_k_max 13
_diffrn_reflns_limit_k_min -12
_diffrn_reflns_limit_l_max 24
_diffrn_reflns_limit_l_min -24
_diffrn_reflns_number 24678
_diffrn_reflns_point_group_measured_fraction_full 1.000
_diffrn_reflns_point_group_measured_fraction_max 1.000
_diffrn_reflns_theta_full 24.999
_diffrn_reflns_theta_max 24.999
_diffrn_reflns_theta_min 1.140
_exptl_absorpt_coefficient_mu 0.178
_exptl_absorpt_correction_T_max 0.979
_exptl_absorpt_correction_T_min 0.957
_exptl_absorpt_correction_type multi-scan
_exptl_absorpt_process_details 'SADABS V2014/5(Bruker AXS.Inc)'
_exptl_crystal_colour colourless
_exptl_crystal_density_diffrn 1.305
_exptl_crystal_description Block
_exptl_crystal_F_000 1856
_exptl_crystal_size_max 0.250
_exptl_crystal_size_mid 0.220
_exptl_crystal_size_min 0.120
_refine_diff_density_max 0.388
_refine_diff_density_min -0.321
_refine_diff_density_rms 0.053
_refine_ls_extinction_method none
_refine_ls_goodness_of_fit_ref 1.038
_refine_ls_hydrogen_treatment constr
_refine_ls_matrix_type full
_refine_ls_number_parameters 563
_refine_ls_number_reflns 7862
_refine_ls_number_restraints 0
_refine_ls_restrained_S_all 1.038
_refine_ls_R_factor_all 0.0984
_refine_ls_R_factor_gt 0.0582
_refine_ls_shift/su_max 0.003
_refine_ls_shift/su_mean 0.000
_refine_ls_structure_factor_coef Fsqd
_refine_ls_weighting_details 'w=1/[\s^2^(Fo^2^)+(0.0581P)^2^+5.1089P] where P=(Fo^2^+2Fc^2^)/3'
_refine_ls_weighting_scheme calc
_refine_ls_wR_factor_gt 0.1448
_refine_ls_wR_factor_ref 0.1677
_reflns_Friedel_coverage 0.000
_reflns_number_gt 5007
_reflns_number_total 7862
_reflns_threshold_expression 'I > 2\s(I)'
_cod_data_source_file d1ob00416f2.cif
_cod_data_source_block 901
_cod_depositor_comments
;
Adding full bibliography for 7158020--7158024.cif.

2024-12-16
Z value and formula fixed to values more according to usual
chemical conventions.                 miguel
;
_cod_original_formula_sum 'C48 H52 N4 O8 S2'
_cod_original_formula_weight 877.05
_cod_original_formula_moiety 'C48 H52 N4 O8 S2'
_cod_original_formula_units_Z 4
_cod_original_sg_symbol_H-M 'P 21/n'
_cod_database_code 7158020
_shelx_shelxl_version_number 2014/7
_shelx_space_group_comment
; 
The symmetry employed for this shelxl refinement is uniquely defined 
by the following loop, which should always be used as a source of 
symmetry information in preference to the above space-group names. 
They are only intended as comments. 
;
_shelx_estimated_absorpt_t_min 0.957
_shelx_estimated_absorpt_t_max 0.979

loop_
_space_group_symop_operation_xyz
'x, y, z'
'-x+1/2, y+1/2, -z+1/2'
'-x, -y, -z'
'x-1/2, -y-1/2, z-1/2'

loop_
_atom_site_label
_atom_site_type_symbol
_atom_site_fract_x
_atom_site_fract_y
_atom_site_fract_z
_atom_site_U_iso_or_equiv
_atom_site_adp_type
_atom_site_occupancy
_atom_site_site_symmetry_order
_atom_site_calc_flag
_atom_site_refinement_flags_posn
_atom_site_refinement_flags_adp
_atom_site_refinement_flags_occupancy
_atom_site_disorder_assembly
_atom_site_disorder_group
C1 C 0.3339(2) -0.0159(3) 0.9496(2) 0.0522(10) Uani 1 1 d . . . . .
H1 H 0.3657 -0.0815 0.9537 0.063 Uiso 1 1 calc R U . . .
C2 C 0.2556(2) -0.0520(4) 0.9257(3) 0.0693(13) Uani 1 1 d . . . . .
H2A H 0.2302 -0.0505 0.8737 0.083 Uiso 1 1 calc R U . . .
H2B H 0.2554 -0.1316 0.9406 0.083 Uiso 1 1 calc R U . . .
C3 C 0.2143(3) 0.0203(5) 0.9532(4) 0.0975(18) Uani 1 1 d . . . . .
H3A H 0.1792 -0.0289 0.9585 0.117 Uiso 1 1 calc R U . . .
H3B H 0.1876 0.0789 0.9176 0.117 Uiso 1 1 calc R U . . .
C4 C 0.2604(3) 0.0808(5) 1.0246(3) 0.0813(15) Uani 1 1 d . . . . .
H4A H 0.2830 0.0235 1.0623 0.098 Uiso 1 1 calc R U . . .
H4B H 0.2301 0.1306 1.0369 0.098 Uiso 1 1 calc R U . . .
C5 C 0.3186(2) 0.1534(4) 1.0178(2) 0.0549(10) Uani 1 1 d . . . . .
H5 H 0.3451 0.2014 1.0606 0.066 Uiso 1 1 calc R U . . .
C6 C 0.30180(18) 0.1914(3) 0.90063(19) 0.0387(8) Uani 1 1 d . . . . .
C7 C 0.35695(19) 0.0964(3) 0.92873(18) 0.0412(8) Uani 1 1 d . . . . .
C8 C 0.3700(2) 0.0745(3) 1.0052(2) 0.0532(10) Uani 1 1 d . . . . .
H8 H 0.4194 0.0619 1.0434 0.064 Uiso 1 1 calc R U . . .
C9 C 0.2298(2) 0.3110(3) 0.9420(2) 0.0533(10) Uani 1 1 d . . . . .
H9A H 0.1998 0.2817 0.9627 0.064 Uiso 1 1 calc R U . . .
H9B H 0.1992 0.3210 0.8909 0.064 Uiso 1 1 calc R U . . .
C10 C 0.26060(19) 0.4272(3) 0.97505(19) 0.0437(9) Uani 1 1 d . . . . .
C11 C 0.2696(2) 0.4559(4) 1.0423(2) 0.0522(10) Uani 1 1 d . . . . .
H11 H 0.2577 0.4022 1.0682 0.063 Uiso 1 1 calc R U . . .
C12 C 0.2962(2) 0.5639(4) 1.0717(2) 0.0646(12) Uani 1 1 d . . . . .
H12 H 0.3017 0.5830 1.1169 0.077 Uiso 1 1 calc R U . . .
C13 C 0.3144(3) 0.6423(4) 1.0334(3) 0.0777(14) Uani 1 1 d . . . . .
H13 H 0.3318 0.7153 1.0525 0.093 Uiso 1 1 calc R U . . .
C14 C 0.3070(3) 0.6133(4) 0.9669(3) 0.0837(16) Uani 1 1 d . . . . .
H14 H 0.3208 0.6655 0.9417 0.100 Uiso 1 1 calc R U . . .
C15 C 0.2794(3) 0.5076(4) 0.9383(2) 0.0687(13) Uani 1 1 d . . . . .
H15 H 0.2731 0.4894 0.8926 0.082 Uiso 1 1 calc R U . . .
C16 C 0.4205(2) 0.0934(3) 0.91464(19) 0.0443(9) Uani 1 1 d . . . . .
C17 C 0.4973(3) 0.2082(4) 0.8863(3) 0.0908(17) Uani 1 1 d . . . . .
H17A H 0.5416 0.2136 0.9303 0.136 Uiso 1 1 calc R U . . .
H17B H 0.4920 0.2760 0.8577 0.136 Uiso 1 1 calc R U . . .
H17C H 0.4985 0.1403 0.8604 0.136 Uiso 1 1 calc R U . . .
C18 C 0.18438(19) 0.1637(3) 0.70761(18) 0.0390(8) Uani 1 1 d . . . . .
C19 C 0.1390(2) 0.2557(3) 0.6722(2) 0.0465(9) Uani 1 1 d . . . . .
H19 H 0.1560 0.3317 0.6822 0.056 Uiso 1 1 calc R U . . .
C20 C 0.0689(2) 0.2341(3) 0.6223(2) 0.0513(10) Uani 1 1 d . . . . .
H20 H 0.0386 0.2962 0.5989 0.062 Uiso 1 1 calc R U . . .
C21 C 0.0420(2) 0.1217(3) 0.60581(19) 0.0481(9) Uani 1 1 d . . . . .
C22 C 0.0881(2) 0.0310(3) 0.64164(19) 0.0476(9) Uani 1 1 d . . . . .
H22 H 0.0712 -0.0449 0.6312 0.057 Uiso 1 1 calc R U . . .
C23 C 0.1588(2) 0.0506(3) 0.69254(19) 0.0456(9) Uani 1 1 d . . . . .
H23 H 0.1889 -0.0114 0.7165 0.055 Uiso 1 1 calc R U . . .
C24 C -0.0354(2) 0.0994(4) 0.5514(2) 0.0717(13) Uani 1 1 d . . . . .
H24A H -0.0427 0.1246 0.5050 0.108 Uiso 1 1 calc R U . . .
H24B H -0.0673 0.1417 0.5646 0.108 Uiso 1 1 calc R U . . .
H24C H -0.0456 0.0179 0.5500 0.108 Uiso 1 1 calc R U . . .
C25 C 1.0311(2) 0.0762(4) 0.7758(2) 0.0697(13) Uani 1 1 d . . . . .
H25A H 1.0406 0.1225 0.7424 0.084 Uiso 1 1 calc R U . . .
H25B H 1.0732 0.0279 0.8029 0.084 Uiso 1 1 calc R U . . .
C26 C 0.9660(4) 0.0003(6) 0.7347(3) 0.124(3) Uani 1 1 d . . . . .
H26A H 0.9302 0.0460 0.6958 0.148 Uiso 1 1 calc R U . . .
H26B H 0.9807 -0.0623 0.7133 0.148 Uiso 1 1 calc R U . . .
C27 C 0.9307(3) -0.0514(4) 0.7739(2) 0.0715(13) Uani 1 1 d . . . . .
H27A H 0.9400 -0.1343 0.7771 0.086 Uiso 1 1 calc R U . . .
H27B H 0.8789 -0.0409 0.7454 0.086 Uiso 1 1 calc R U . . .
C28 C 0.9513(2) -0.0079(3) 0.8483(2) 0.0483(9) Uani 1 1 d . . . . .
H28 H 0.9559 -0.0697 0.8822 0.058 Uiso 1 1 calc R U . . .
C29 C 0.92715(19) 0.1076(3) 0.86496(17) 0.0397(8) Uani 1 1 d . . . . .
C30 C 0.8986(2) 0.1957(3) 0.80622(17) 0.0396(8) Uani 1 1 d . . . . .
C31 C 1.0185(2) 0.1564(3) 0.82691(19) 0.0479(9) Uani 1 1 d . . . . .
H31 H 1.0600 0.2085 0.8516 0.058 Uiso 1 1 calc R U . . .
C32 C 1.0056(2) 0.0864(3) 0.88041(19) 0.0452(9) Uani 1 1 d . . . . .
H32 H 1.0438 0.0798 0.9300 0.054 Uiso 1 1 calc R U . . .
C33 C 0.9410(2) 0.3027(4) 0.7302(2) 0.0607(11) Uani 1 1 d . . . . .
H33A H 0.8895 0.3156 0.7005 0.073 Uiso 1 1 calc R U . . .
H33B H 0.9601 0.2671 0.7006 0.073 Uiso 1 1 calc R U . . .
C34 C 0.9781(2) 0.4175(4) 0.7581(2) 0.0546(11) Uani 1 1 d . . . . .
C35 C 0.9449(3) 0.5029(5) 0.7764(4) 0.109(2) Uani 1 1 d . . . . .
H35 H 0.8981 0.4903 0.7701 0.130 Uiso 1 1 calc R U . . .
C36 C 0.9774(5) 0.6063(6) 0.8036(5) 0.143(3) Uani 1 1 d . . . . .
H36 H 0.9527 0.6634 0.8149 0.172 Uiso 1 1 calc R U . . .
C37 C 1.0445(5) 0.6260(5) 0.8140(4) 0.112(2) Uani 1 1 d . . . . .
H37 H 1.0673 0.6959 0.8340 0.134 Uiso 1 1 calc R U . . .
C38 C 1.0802(3) 0.5438(6) 0.7954(3) 0.0938(18) Uani 1 1 d . . . . .
H38 H 1.1267 0.5582 0.8014 0.113 Uiso 1 1 calc R U . . .
C39 C 1.0463(3) 0.4376(4) 0.7672(3) 0.0709(13) Uani 1 1 d . . . . .
H39 H 1.0703 0.3809 0.7548 0.085 Uiso 1 1 calc R U . . .
C40 C 0.9112(2) 0.1128(3) 0.92673(19) 0.0435(9) Uani 1 1 d . . . . .
C41 C 0.8786(3) 0.2388(4) 0.9959(3) 0.0949(18) Uani 1 1 d . . . . .
H41A H 0.8319 0.2050 0.9825 0.142 Uiso 1 1 calc R U . . .
H41B H 0.8770 0.3203 1.0045 0.142 Uiso 1 1 calc R U . . .
H41C H 0.9141 0.2020 1.0387 0.142 Uiso 1 1 calc R U . . .
C42 C 0.70400(18) 0.1721(3) 0.69059(18) 0.0387(8) Uani 1 1 d . . . . .
C43 C 0.68705(19) 0.0586(3) 0.6677(2) 0.0431(9) Uani 1 1 d . . . . .
H43 H 0.7085 -0.0026 0.6994 0.052 Uiso 1 1 calc R U . . .
C44 C 0.6376(2) 0.0367(3) 0.5968(2) 0.0471(9) Uani 1 1 d . . . . .
H44 H 0.6254 -0.0397 0.5817 0.057 Uiso 1 1 calc R U . . .
C45 C 0.6060(2) 0.1258(3) 0.5484(2) 0.0470(9) Uani 1 1 d . . . . .
C46 C 0.6234(2) 0.2389(3) 0.5731(2) 0.0495(10) Uani 1 1 d . . . . .
H46 H 0.6020 0.3004 0.5416 0.059 Uiso 1 1 calc R U . . .
C47 C 0.6719(2) 0.2617(3) 0.6432(2) 0.0462(9) Uani 1 1 d . . . . .
H47 H 0.6830 0.3381 0.6587 0.055 Uiso 1 1 calc R U . . .
C48 C 0.5559(2) 0.1014(4) 0.4707(2) 0.0672(12) Uani 1 1 d . . . . .
H48A H 0.5385 0.0230 0.4656 0.101 Uiso 1 1 calc R U . . .
H48B H 0.5816 0.1115 0.4431 0.101 Uiso 1 1 calc R U . . .
H48C H 0.5157 0.1542 0.4538 0.101 Uiso 1 1 calc R U . . .
N1 N 0.28664(15) 0.2252(3) 0.95331(15) 0.0442(7) Uani 1 1 d . . . . .
N2 N 0.26940(16) 0.2388(2) 0.83766(16) 0.0446(7) Uani 1 1 d . . . . .
N3 N 0.95170(16) 0.2235(3) 0.78942(15) 0.0468(8) Uani 1 1 d . . . . .
N4 N 0.83505(16) 0.2432(3) 0.77266(15) 0.0451(7) Uani 1 1 d . . . . .
O1 O 0.45532(14) 0.0089(2) 0.91794(15) 0.0601(7) Uani 1 1 d . . . . .
O2 O 0.43735(14) 0.2006(2) 0.90206(15) 0.0555(7) Uani 1 1 d . . . . .
O3 O 0.31226(14) 0.0776(2) 0.78292(13) 0.0519(7) Uani 1 1 d . . . . .
O4 O 0.30249(15) 0.2789(2) 0.74097(15) 0.0643(8) Uani 1 1 d . . . . .
O5 O 0.91267(15) 0.0321(2) 0.96344(13) 0.0578(7) Uani 1 1 d . . . . .
O6 O 0.89799(15) 0.2222(2) 0.93884(13) 0.0544(7) Uani 1 1 d . . . . .
O7 O 0.77718(14) 0.0918(2) 0.81952(13) 0.0528(7) Uani 1 1 d . . . . .
O8 O 0.73771(15) 0.2953(2) 0.80428(14) 0.0626(8) Uani 1 1 d . . . . .
S1 S 0.27617(5) 0.18801(8) 0.76909(5) 0.0446(3) Uani 1 1 d . . . . .
S2 S 0.76530(5) 0.19927(8) 0.78092(5) 0.0439(2) Uani 1 1 d . . . . .

loop_
_atom_site_aniso_label
_atom_site_aniso_U_11
_atom_site_aniso_U_22
_atom_site_aniso_U_33
_atom_site_aniso_U_23
_atom_site_aniso_U_13
_atom_site_aniso_U_12
C1 0.052(3) 0.043(2) 0.063(3) 0.010(2) 0.028(2) 0.0095(19)
C2 0.068(3) 0.055(3) 0.093(3) 0.010(2) 0.044(3) -0.003(2)
C3 0.079(4) 0.084(4) 0.149(6) -0.006(4) 0.070(4) -0.018(3)
C4 0.087(4) 0.095(4) 0.092(4) 0.016(3) 0.067(3) 0.016(3)
C5 0.050(2) 0.072(3) 0.041(2) -0.002(2) 0.020(2) 0.010(2)
C6 0.035(2) 0.0330(19) 0.047(2) -0.0074(17) 0.0173(17) -0.0001(16)
C7 0.036(2) 0.043(2) 0.043(2) 0.0008(16) 0.0172(17) 0.0080(17)
C8 0.048(2) 0.062(3) 0.044(2) 0.008(2) 0.0166(19) 0.014(2)
C9 0.038(2) 0.063(3) 0.058(2) -0.012(2) 0.0219(19) 0.0099(19)
C10 0.034(2) 0.049(2) 0.050(2) -0.0020(18) 0.0205(18) 0.0107(17)
C11 0.053(2) 0.063(3) 0.045(2) -0.005(2) 0.027(2) 0.004(2)
C12 0.062(3) 0.073(3) 0.058(3) -0.018(2) 0.027(2) 0.006(2)
C13 0.065(3) 0.052(3) 0.113(4) -0.015(3) 0.038(3) 0.001(2)
C14 0.111(4) 0.056(3) 0.112(4) 0.010(3) 0.076(4) 0.004(3)
C15 0.091(4) 0.065(3) 0.070(3) 0.006(2) 0.054(3) 0.012(3)
C16 0.038(2) 0.043(2) 0.046(2) -0.0032(17) 0.0140(18) 0.0040(18)
C17 0.071(3) 0.083(4) 0.143(5) 0.006(3) 0.070(4) -0.003(3)
C18 0.045(2) 0.038(2) 0.0360(18) 0.0001(16) 0.0205(17) 0.0030(17)
C19 0.053(3) 0.033(2) 0.053(2) 0.0029(17) 0.024(2) 0.0039(18)
C20 0.053(3) 0.050(2) 0.049(2) 0.0099(19) 0.022(2) 0.011(2)
C21 0.049(2) 0.056(3) 0.043(2) 0.0038(19) 0.0237(19) 0.004(2)
C22 0.052(2) 0.042(2) 0.049(2) -0.0058(18) 0.023(2) -0.0070(19)
C23 0.055(3) 0.041(2) 0.045(2) 0.0042(17) 0.026(2) 0.0095(19)
C24 0.051(3) 0.088(3) 0.066(3) 0.004(3) 0.018(2) -0.004(2)
C25 0.067(3) 0.091(3) 0.059(3) -0.006(2) 0.035(2) 0.000(3)
C26 0.170(6) 0.146(6) 0.095(4) -0.064(4) 0.095(5) -0.080(5)
C27 0.083(3) 0.065(3) 0.069(3) -0.018(2) 0.037(3) -0.009(3)
C28 0.055(2) 0.041(2) 0.049(2) 0.0056(18) 0.024(2) 0.0021(19)
C29 0.039(2) 0.044(2) 0.0328(18) 0.0071(16) 0.0135(16) -0.0001(17)
C30 0.043(2) 0.040(2) 0.0322(18) -0.0002(16) 0.0144(17) -0.0062(17)
C31 0.038(2) 0.060(2) 0.042(2) 0.0013(18) 0.0158(18) -0.0051(19)
C32 0.041(2) 0.053(2) 0.0364(19) 0.0055(17) 0.0135(17) 0.0044(18)
C33 0.057(3) 0.082(3) 0.043(2) 0.018(2) 0.023(2) -0.003(2)
C34 0.059(3) 0.061(3) 0.059(2) 0.020(2) 0.041(2) 0.005(2)
C35 0.121(5) 0.071(4) 0.191(7) 0.021(4) 0.120(5) 0.014(4)
C36 0.189(8) 0.070(4) 0.259(10) 0.002(5) 0.178(8) 0.005(5)
C37 0.171(7) 0.073(4) 0.129(5) -0.005(4) 0.102(6) -0.022(4)
C38 0.085(4) 0.111(5) 0.098(4) 0.015(4) 0.053(3) -0.034(4)
C39 0.069(3) 0.077(3) 0.084(3) 0.004(3) 0.051(3) -0.002(3)
C40 0.044(2) 0.043(2) 0.040(2) 0.0033(18) 0.0164(18) -0.0048(18)
C41 0.168(6) 0.068(3) 0.089(4) 0.002(3) 0.094(4) 0.011(4)
C42 0.035(2) 0.037(2) 0.045(2) 0.0008(16) 0.0195(17) 0.0030(16)
C43 0.046(2) 0.033(2) 0.049(2) 0.0040(17) 0.0216(19) 0.0039(17)
C44 0.051(2) 0.038(2) 0.054(2) -0.0052(18) 0.025(2) -0.0028(18)
C45 0.042(2) 0.054(2) 0.048(2) 0.0004(19) 0.0235(19) -0.0006(19)
C46 0.047(2) 0.047(2) 0.050(2) 0.0116(19) 0.019(2) 0.0106(19)
C47 0.050(2) 0.033(2) 0.051(2) 0.0033(18) 0.020(2) 0.0042(18)
C48 0.063(3) 0.077(3) 0.050(2) -0.001(2) 0.016(2) -0.007(2)
N1 0.0371(17) 0.0514(19) 0.0430(17) -0.0072(14) 0.0175(14) 0.0073(14)
N2 0.0488(19) 0.0389(17) 0.0421(17) -0.0045(14) 0.0175(15) 0.0111(15)
N3 0.0444(19) 0.059(2) 0.0373(16) 0.0085(15) 0.0188(15) -0.0061(16)
N4 0.0396(19) 0.0449(18) 0.0458(17) 0.0086(15) 0.0152(15) -0.0014(15)
O1 0.0535(17) 0.0506(17) 0.079(2) 0.0030(15) 0.0328(16) 0.0194(14)
O2 0.0431(16) 0.0473(16) 0.0801(19) -0.0039(14) 0.0317(15) 0.0007(13)
O3 0.0495(16) 0.0498(15) 0.0556(16) -0.0073(13) 0.0236(13) 0.0147(13)
O4 0.0640(19) 0.0656(19) 0.0681(18) 0.0053(15) 0.0345(16) -0.0155(15)
O5 0.077(2) 0.0512(16) 0.0509(16) 0.0204(14) 0.0340(15) 0.0054(14)
O6 0.082(2) 0.0440(16) 0.0470(15) -0.0012(12) 0.0375(15) -0.0064(14)
O7 0.0530(17) 0.0536(16) 0.0475(15) 0.0123(13) 0.0194(13) -0.0061(13)
O8 0.0665(19) 0.0633(18) 0.0615(17) -0.0165(14) 0.0326(15) 0.0035(15)
S1 0.0451(6) 0.0446(5) 0.0451(5) -0.0022(4) 0.0215(5) 0.0026(4)
S2 0.0440(6) 0.0435(5) 0.0432(5) 0.0017(4) 0.0193(4) -0.0002(4)

loop_
_atom_type_symbol
_atom_type_description
_atom_type_scat_dispersion_real
_atom_type_scat_dispersion_imag
_atom_type_scat_source
C C 0.0033 0.0016 'International Tables Vol C Tables 4.2.6.8 and 6.1.1.4'
H H 0.0000 0.0000 'International Tables Vol C Tables 4.2.6.8 and 6.1.1.4'
N N 0.0061 0.0033 'International Tables Vol C Tables 4.2.6.8 and 6.1.1.4'
O O 0.0106 0.0060 'International Tables Vol C Tables 4.2.6.8 and 6.1.1.4'
S S 0.1246 0.1234 'International Tables Vol C Tables 4.2.6.8 and 6.1.1.4'

loop_
_geom_angle_atom_site_label_1
_geom_angle_atom_site_label_2
_geom_angle_atom_site_label_3
_geom_angle
_geom_angle_site_symmetry_1
_geom_angle_site_symmetry_3
_geom_angle_publ_flag
C8 C1 C7 61.0(2) . . ?
C8 C1 C2 121.9(4) . . ?
C7 C1 C2 124.7(3) . . ?
C8 C1 H1 113.2 . . ?
C7 C1 H1 113.2 . . ?
C2 C1 H1 113.2 . . ?
C3 C2 C1 116.1(4) . . ?
C3 C2 H2A 108.3 . . ?
C1 C2 H2A 108.3 . . ?
C3 C2 H2B 108.3 . . ?
C1 C2 H2B 108.3 . . ?
H2A C2 H2B 107.4 . . ?
C2 C3 C4 115.0(4) . . ?
C2 C3 H3A 108.5 . . ?
C4 C3 H3A 108.5 . . ?
C2 C3 H3B 108.5 . . ?
C4 C3 H3B 108.5 . . ?
H3A C3 H3B 107.5 . . ?
C3 C4 C5 108.8(4) . . ?
C3 C4 H4A 109.9 . . ?
C5 C4 H4A 109.9 . . ?
C3 C4 H4B 109.9 . . ?
C5 C4 H4B 109.9 . . ?
H4A C4 H4B 108.3 . . ?
N1 C5 C8 103.5(3) . . ?
N1 C5 C4 110.7(3) . . ?
C8 C5 C4 109.9(4) . . ?
N1 C5 H5 110.8 . . ?
C8 C5 H5 110.8 . . ?
C4 C5 H5 110.8 . . ?
N2 C6 N1 120.8(3) . . ?
N2 C6 C7 130.9(3) . . ?
N1 C6 C7 108.4(3) . . ?
C16 C7 C6 122.1(3) . . ?
C16 C7 C1 117.9(3) . . ?
C6 C7 C1 116.9(3) . . ?
C16 C7 C8 117.7(3) . . ?
C6 C7 C8 105.7(3) . . ?
C1 C7 C8 58.6(2) . . ?
C1 C8 C5 114.6(3) . . ?
C1 C8 C7 60.4(2) . . ?
C5 C8 C7 106.7(3) . . ?
C1 C8 H8 120.1 . . ?
C5 C8 H8 120.1 . . ?
C7 C8 H8 120.1 . . ?
N1 C9 C10 112.4(3) . . ?
N1 C9 H9A 109.1 . . ?
C10 C9 H9A 109.1 . . ?
N1 C9 H9B 109.1 . . ?
C10 C9 H9B 109.1 . . ?
H9A C9 H9B 107.8 . . ?
C15 C10 C11 118.4(4) . . ?
C15 C10 C9 120.6(4) . . ?
C11 C10 C9 121.0(4) . . ?
C10 C11 C12 120.8(4) . . ?
C10 C11 H11 119.6 . . ?
C12 C11 H11 119.6 . . ?
C13 C12 C11 119.3(4) . . ?
C13 C12 H12 120.3 . . ?
C11 C12 H12 120.3 . . ?
C12 C13 C14 120.2(5) . . ?
C12 C13 H13 119.9 . . ?
C14 C13 H13 119.9 . . ?
C15 C14 C13 119.6(5) . . ?
C15 C14 H14 120.2 . . ?
C13 C14 H14 120.2 . . ?
C14 C15 C10 121.6(4) . . ?
C14 C15 H15 119.2 . . ?
C10 C15 H15 119.2 . . ?
O1 C16 O2 123.6(3) . . ?
O1 C16 C7 125.4(3) . . ?
O2 C16 C7 110.8(3) . . ?
O2 C17 H17A 109.5 . . ?
O2 C17 H17B 109.5 . . ?
H17A C17 H17B 109.5 . . ?
O2 C17 H17C 109.5 . . ?
H17A C17 H17C 109.5 . . ?
H17B C17 H17C 109.5 . . ?
C19 C18 C23 120.0(3) . . ?
C19 C18 S1 120.7(3) . . ?
C23 C18 S1 119.2(3) . . ?
C20 C19 C18 119.6(4) . . ?
C20 C19 H19 120.2 . . ?
C18 C19 H19 120.2 . . ?
C19 C20 C21 121.6(4) . . ?
C19 C20 H20 119.2 . . ?
C21 C20 H20 119.2 . . ?
C22 C21 C20 118.0(4) . . ?
C22 C21 C24 121.1(4) . . ?
C20 C21 C24 121.0(4) . . ?
C23 C22 C21 121.5(4) . . ?
C23 C22 H22 119.3 . . ?
C21 C22 H22 119.3 . . ?
C22 C23 C18 119.4(3) . . ?
C22 C23 H23 120.3 . . ?
C18 C23 H23 120.3 . . ?
C21 C24 H24A 109.5 . . ?
C21 C24 H24B 109.5 . . ?
H24A C24 H24B 109.5 . . ?
C21 C24 H24C 109.5 . . ?
H24A C24 H24C 109.5 . . ?
H24B C24 H24C 109.5 . . ?
C26 C25 C31 110.8(4) . . ?
C26 C25 H25A 109.5 . . ?
C31 C25 H25A 109.5 . . ?
C26 C25 H25B 109.5 . . ?
C31 C25 H25B 109.5 . . ?
H25A C25 H25B 108.1 . . ?
C27 C26 C25 117.8(4) . . ?
C27 C26 H26A 107.8 . . ?
C25 C26 H26A 107.8 . . ?
C27 C26 H26B 107.8 . . ?
C25 C26 H26B 107.8 . . ?
H26A C26 H26B 107.2 . . ?
C26 C27 C28 118.3(4) . . ?
C26 C27 H27A 107.7 . . ?
C28 C27 H27A 107.7 . . ?
C26 C27 H27B 107.7 . . ?
C28 C27 H27B 107.7 . . ?
H27A C27 H27B 107.1 . . ?
C32 C28 C27 120.5(3) . . ?
C32 C28 C29 61.2(2) . . ?
C27 C28 C29 124.5(3) . . ?
C32 C28 H28 113.6 . . ?
C27 C28 H28 113.6 . . ?
C29 C28 H28 113.6 . . ?
C40 C29 C30 122.2(3) . . ?
C40 C29 C28 118.0(3) . . ?
C30 C29 C28 116.9(3) . . ?
C40 C29 C32 117.9(3) . . ?
C30 C29 C32 105.2(3) . . ?
C28 C29 C32 58.4(2) . . ?
N4 C30 N3 120.7(3) . . ?
N4 C30 C29 130.7(3) . . ?
N3 C30 C29 108.5(3) . . ?
N3 C31 C32 103.5(3) . . ?
N3 C31 C25 111.6(3) . . ?
C32 C31 C25 110.4(3) . . ?
N3 C31 H31 110.4 . . ?
C32 C31 H31 110.4 . . ?
C25 C31 H31 110.4 . . ?
C28 C32 C31 114.3(3) . . ?
C28 C32 C29 60.4(2) . . ?
C31 C32 C29 107.2(3) . . ?
C28 C32 H32 120.0 . . ?
C31 C32 H32 120.0 . . ?
C29 C32 H32 120.0 . . ?
N3 C33 C34 111.3(3) . . ?
N3 C33 H33A 109.4 . . ?
C34 C33 H33A 109.4 . . ?
N3 C33 H33B 109.4 . . ?
C34 C33 H33B 109.4 . . ?
H33A C33 H33B 108.0 . . ?
C35 C34 C39 118.1(5) . . ?
C35 C34 C33 120.6(4) . . ?
C39 C34 C33 121.3(4) . . ?
C34 C35 C36 122.3(6) . . ?
C34 C35 H35 118.8 . . ?
C36 C35 H35 118.8 . . ?
C37 C36 C35 120.1(6) . . ?
C37 C36 H36 120.0 . . ?
C35 C36 H36 120.0 . . ?
C36 C37 C38 120.1(6) . . ?
C36 C37 H37 119.9 . . ?
C38 C37 H37 119.9 . . ?
C37 C38 C39 119.4(5) . . ?
C37 C38 H38 120.3 . . ?
C39 C38 H38 120.3 . . ?
C34 C39 C38 119.9(5) . . ?
C34 C39 H39 120.0 . . ?
C38 C39 H39 120.0 . . ?
O5 C40 O6 123.6(3) . . ?
O5 C40 C29 125.6(3) . . ?
O6 C40 C29 110.7(3) . . ?
O6 C41 H41A 109.5 . . ?
O6 C41 H41B 109.5 . . ?
H41A C41 H41B 109.5 . . ?
O6 C41 H41C 109.5 . . ?
H41A C41 H41C 109.5 . . ?
H41B C41 H41C 109.5 . . ?
C47 C42 C43 119.8(3) . . ?
C47 C42 S2 121.1(3) . . ?
C43 C42 S2 119.0(3) . . ?
C42 C43 C44 119.3(3) . . ?
C42 C43 H43 120.4 . . ?
C44 C43 H43 120.4 . . ?
C45 C44 C43 121.5(3) . . ?
C45 C44 H44 119.2 . . ?
C43 C44 H44 119.2 . . ?
C44 C45 C46 117.9(4) . . ?
C44 C45 C48 121.3(4) . . ?
C46 C45 C48 120.8(4) . . ?
C47 C46 C45 121.1(4) . . ?
C47 C46 H46 119.5 . . ?
C45 C46 H46 119.5 . . ?
C42 C47 C46 120.4(3) . . ?
C42 C47 H47 119.8 . . ?
C46 C47 H47 119.8 . . ?
C45 C48 H48A 109.5 . . ?
C45 C48 H48B 109.5 . . ?
H48A C48 H48B 109.5 . . ?
C45 C48 H48C 109.5 . . ?
H48A C48 H48C 109.5 . . ?
H48B C48 H48C 109.5 . . ?
C6 N1 C5 115.0(3) . . ?
C6 N1 C9 122.5(3) . . ?
C5 N1 C9 121.2(3) . . ?
C6 N2 S1 122.6(2) . . ?
C30 N3 C31 115.1(3) . . ?
C30 N3 C33 123.1(3) . . ?
C31 N3 C33 121.2(3) . . ?
C30 N4 S2 123.3(2) . . ?
C16 O2 C17 115.8(3) . . ?
C40 O6 C41 116.3(3) . . ?
O4 S1 O3 117.93(17) . . ?
O4 S1 N2 108.06(17) . . ?
O3 S1 N2 112.99(15) . . ?
O4 S1 C18 107.71(17) . . ?
O3 S1 C18 107.21(16) . . ?
N2 S1 C18 101.56(16) . . ?
O8 S2 O7 117.59(17) . . ?
O8 S2 N4 108.39(17) . . ?
O7 S2 N4 113.56(16) . . ?
O8 S2 C42 107.52(17) . . ?
O7 S2 C42 107.85(16) . . ?
N4 S2 C42 100.36(16) . . ?

loop_
_geom_bond_atom_site_label_1
_geom_bond_atom_site_label_2
_geom_bond_distance
_geom_bond_site_symmetry_2
_geom_bond_publ_flag
C1 C8 1.484(5) . ?
C1 C7 1.512(5) . ?
C1 C2 1.524(6) . ?
C1 H1 0.9800 . ?
C2 C3 1.491(6) . ?
C2 H2A 0.9700 . ?
C2 H2B 0.9700 . ?
C3 C4 1.528(7) . ?
C3 H3A 0.9700 . ?
C3 H3B 0.9700 . ?
C4 C5 1.531(6) . ?
C4 H4A 0.9700 . ?
C4 H4B 0.9700 . ?
C5 N1 1.461(5) . ?
C5 C8 1.517(5) . ?
C5 H5 0.9800 . ?
C6 N2 1.297(4) . ?
C6 N1 1.340(4) . ?
C6 C7 1.496(5) . ?
C7 C16 1.481(5) . ?
C7 C8 1.521(5) . ?
C8 H8 0.9800 . ?
C9 N1 1.473(4) . ?
C9 C10 1.507(5) . ?
C9 H9A 0.9700 . ?
C9 H9B 0.9700 . ?
C10 C15 1.374(5) . ?
C10 C11 1.377(5) . ?
C11 C12 1.385(6) . ?
C11 H11 0.9300 . ?
C12 C13 1.373(6) . ?
C12 H12 0.9300 . ?
C13 C14 1.373(7) . ?
C13 H13 0.9300 . ?
C14 C15 1.362(6) . ?
C14 H14 0.9300 . ?
C15 H15 0.9300 . ?
C16 O1 1.196(4) . ?
C16 O2 1.343(4) . ?
C17 O2 1.432(5) . ?
C17 H17A 0.9600 . ?
C17 H17B 0.9600 . ?
C17 H17C 0.9600 . ?
C18 C19 1.385(5) . ?
C18 C23 1.387(5) . ?
C18 S1 1.766(4) . ?
C19 C20 1.372(5) . ?
C19 H19 0.9300 . ?
C20 C21 1.389(5) . ?
C20 H20 0.9300 . ?
C21 C22 1.383(5) . ?
C21 C24 1.506(6) . ?
C22 C23 1.381(5) . ?
C22 H22 0.9300 . ?
C23 H23 0.9300 . ?
C24 H24A 0.9600 . ?
C24 H24B 0.9600 . ?
C24 H24C 0.9600 . ?
C25 C26 1.505(7) . ?
C25 C31 1.527(5) . ?
C25 H25A 0.9700 . ?
C25 H25B 0.9700 . ?
C26 C27 1.458(6) . ?
C26 H26A 0.9700 . ?
C26 H26B 0.9700 . ?
C27 C28 1.503(5) . ?
C27 H27A 0.9700 . ?
C27 H27B 0.9700 . ?
C28 C32 1.487(5) . ?
C28 C29 1.518(5) . ?
C28 H28 0.9800 . ?
C29 C40 1.481(5) . ?
C29 C30 1.493(5) . ?
C29 C32 1.530(5) . ?
C30 N4 1.299(4) . ?
C30 N3 1.343(4) . ?
C31 N3 1.463(5) . ?
C31 C32 1.504(5) . ?
C31 H31 0.9800 . ?
C32 H32 0.9800 . ?
C33 N3 1.474(4) . ?
C33 C34 1.507(6) . ?
C33 H33A 0.9700 . ?
C33 H33B 0.9700 . ?
C34 C35 1.355(6) . ?
C34 C39 1.360(6) . ?
C35 C36 1.359(9) . ?
C35 H35 0.9300 . ?
C36 C37 1.329(9) . ?
C36 H36 0.9300 . ?
C37 C38 1.367(8) . ?
C37 H37 0.9300 . ?
C38 C39 1.399(7) . ?
C38 H38 0.9300 . ?
C39 H39 0.9300 . ?
C40 O5 1.200(4) . ?
C40 O6 1.339(4) . ?
C41 O6 1.442(5) . ?
C41 H41A 0.9600 . ?
C41 H41B 0.9600 . ?
C41 H41C 0.9600 . ?
C42 C47 1.374(5) . ?
C42 C43 1.381(5) . ?
C42 S2 1.760(4) . ?
C43 C44 1.389(5) . ?
C43 H43 0.9300 . ?
C44 C45 1.379(5) . ?
C44 H44 0.9300 . ?
C45 C46 1.388(5) . ?
C45 C48 1.505(5) . ?
C46 C47 1.374(5) . ?
C46 H46 0.9300 . ?
C47 H47 0.9300 . ?
C48 H48A 0.9600 . ?
C48 H48B 0.9600 . ?
C48 H48C 0.9600 . ?
N2 S1 1.620(3) . ?
N4 S2 1.619(3) . ?
O3 S1 1.437(3) . ?
O4 S1 1.429(3) . ?
O7 S2 1.437(3) . ?
O8 S2 1.432(3) . ?

loop_
_geom_torsion_atom_site_label_1
_geom_torsion_atom_site_label_2
_geom_torsion_atom_site_label_3
_geom_torsion_atom_site_label_4
_geom_torsion
_geom_torsion_site_symmetry_1
_geom_torsion_site_symmetry_2
_geom_torsion_site_symmetry_3
_geom_torsion_site_symmetry_4
_geom_torsion_publ_flag
C8 C1 C2 C3 8.6(6) . . . . ?
C7 C1 C2 C3 -66.1(6) . . . . ?
C1 C2 C3 C4 -26.9(6) . . . . ?
C2 C3 C4 C5 55.1(6) . . . . ?
C3 C4 C5 N1 49.1(5) . . . . ?
C3 C4 C5 C8 -64.6(5) . . . . ?
N2 C6 C7 C16 45.5(6) . . . . ?
N1 C6 C7 C16 -135.6(3) . . . . ?
N2 C6 C7 C1 -114.0(4) . . . . ?
N1 C6 C7 C1 64.8(4) . . . . ?
N2 C6 C7 C8 -176.3(4) . . . . ?
N1 C6 C7 C8 2.5(4) . . . . ?
C8 C1 C7 C16 107.0(4) . . . . ?
C2 C1 C7 C16 -142.6(4) . . . . ?
C8 C1 C7 C6 -92.6(3) . . . . ?
C2 C1 C7 C6 17.9(5) . . . . ?
C2 C1 C7 C8 110.5(4) . . . . ?
C7 C1 C8 C5 96.0(3) . . . . ?
C2 C1 C8 C5 -19.0(5) . . . . ?
C2 C1 C8 C7 -115.0(4) . . . . ?
N1 C5 C8 C1 -71.6(4) . . . . ?
C4 C5 C8 C1 46.7(5) . . . . ?
N1 C5 C8 C7 -7.0(4) . . . . ?
C4 C5 C8 C7 111.2(4) . . . . ?
C16 C7 C8 C1 -107.4(4) . . . . ?
C6 C7 C8 C1 112.3(3) . . . . ?
C16 C7 C8 C5 143.4(3) . . . . ?
C6 C7 C8 C5 3.1(4) . . . . ?
C1 C7 C8 C5 -109.2(4) . . . . ?
N1 C9 C10 C15 85.2(5) . . . . ?
N1 C9 C10 C11 -95.7(4) . . . . ?
C15 C10 C11 C12 0.8(6) . . . . ?
C9 C10 C11 C12 -178.4(4) . . . . ?
C10 C11 C12 C13 -0.7(6) . . . . ?
C11 C12 C13 C14 -0.7(7) . . . . ?
C12 C13 C14 C15 2.1(8) . . . . ?
C13 C14 C15 C10 -2.0(8) . . . . ?
C11 C10 C15 C14 0.6(7) . . . . ?
C9 C10 C15 C14 179.7(4) . . . . ?
C6 C7 C16 O1 -158.9(4) . . . . ?
C1 C7 C16 O1 0.5(6) . . . . ?
C8 C7 C16 O1 67.6(5) . . . . ?
C6 C7 C16 O2 25.2(5) . . . . ?
C1 C7 C16 O2 -175.4(3) . . . . ?
C8 C7 C16 O2 -108.3(4) . . . . ?
C23 C18 C19 C20 0.0(5) . . . . ?
S1 C18 C19 C20 177.0(3) . . . . ?
C18 C19 C20 C21 -0.4(6) . . . . ?
C19 C20 C21 C22 0.3(5) . . . . ?
C19 C20 C21 C24 179.4(4) . . . . ?
C20 C21 C22 C23 0.3(5) . . . . ?
C24 C21 C22 C23 -178.8(4) . . . . ?
C21 C22 C23 C18 -0.7(5) . . . . ?
C19 C18 C23 C22 0.6(5) . . . . ?
S1 C18 C23 C22 -176.5(3) . . . . ?
C31 C25 C26 C27 -42.5(8) . . . . ?
C25 C26 C27 C28 12.0(9) . . . . ?
C26 C27 C28 C32 0.7(7) . . . . ?
C26 C27 C28 C29 74.8(6) . . . . ?
C32 C28 C29 C40 -107.1(3) . . . . ?
C27 C28 C29 C40 143.8(4) . . . . ?
C32 C28 C29 C30 92.0(3) . . . . ?
C27 C28 C29 C30 -17.1(5) . . . . ?
C27 C28 C29 C32 -109.0(4) . . . . ?
C40 C29 C30 N4 -42.7(6) . . . . ?
C28 C29 C30 N4 117.4(4) . . . . ?
C32 C29 C30 N4 179.3(4) . . . . ?
C40 C29 C30 N3 137.7(3) . . . . ?
C28 C29 C30 N3 -62.3(4) . . . . ?
C32 C29 C30 N3 -0.4(4) . . . . ?
C26 C25 C31 N3 -53.8(5) . . . . ?
C26 C25 C31 C32 60.7(5) . . . . ?
C27 C28 C32 C31 18.5(5) . . . . ?
C29 C28 C32 C31 -96.7(3) . . . . ?
C27 C28 C32 C29 115.2(4) . . . . ?
N3 C31 C32 C28 70.9(4) . . . . ?
C25 C31 C32 C28 -48.7(4) . . . . ?
N3 C31 C32 C29 6.2(4) . . . . ?
C25 C31 C32 C29 -113.3(3) . . . . ?
C40 C29 C32 C28 107.3(3) . . . . ?
C30 C29 C32 C28 -112.5(3) . . . . ?
C40 C29 C32 C31 -144.0(3) . . . . ?
C30 C29 C32 C31 -3.8(4) . . . . ?
C28 C29 C32 C31 108.7(3) . . . . ?
N3 C33 C34 C35 -84.5(5) . . . . ?
N3 C33 C34 C39 93.9(5) . . . . ?
C39 C34 C35 C36 -0.4(9) . . . . ?
C33 C34 C35 C36 178.1(6) . . . . ?
C34 C35 C36 C37 -0.9(12) . . . . ?
C35 C36 C37 C38 1.9(12) . . . . ?
C36 C37 C38 C39 -1.8(10) . . . . ?
C35 C34 C39 C38 0.6(7) . . . . ?
C33 C34 C39 C38 -177.9(4) . . . . ?
C37 C38 C39 C34 0.5(8) . . . . ?
C30 C29 C40 O5 156.4(4) . . . . ?
C28 C29 C40 O5 -3.4(6) . . . . ?
C32 C29 C40 O5 -70.4(5) . . . . ?
C30 C29 C40 O6 -26.5(5) . . . . ?
C28 C29 C40 O6 173.7(3) . . . . ?
C32 C29 C40 O6 106.7(4) . . . . ?
C47 C42 C43 C44 0.0(5) . . . . ?
S2 C42 C43 C44 178.7(3) . . . . ?
C42 C43 C44 C45 1.3(5) . . . . ?
C43 C44 C45 C46 -2.0(5) . . . . ?
C43 C44 C45 C48 176.2(4) . . . . ?
C44 C45 C46 C47 1.5(5) . . . . ?
C48 C45 C46 C47 -176.8(4) . . . . ?
C43 C42 C47 C46 -0.5(5) . . . . ?
S2 C42 C47 C46 -179.1(3) . . . . ?
C45 C46 C47 C42 -0.2(6) . . . . ?
N2 C6 N1 C5 171.2(3) . . . . ?
C7 C6 N1 C5 -7.8(4) . . . . ?
N2 C6 N1 C9 4.2(5) . . . . ?
C7 C6 N1 C9 -174.8(3) . . . . ?
C8 C5 N1 C6 9.5(4) . . . . ?
C4 C5 N1 C6 -108.3(4) . . . . ?
C8 C5 N1 C9 176.7(3) . . . . ?
C4 C5 N1 C9 59.0(5) . . . . ?
C10 C9 N1 C6 -106.5(4) . . . . ?
C10 C9 N1 C5 87.2(4) . . . . ?
N1 C6 N2 S1 -170.2(3) . . . . ?
C7 C6 N2 S1 8.5(6) . . . . ?
N4 C30 N3 C31 -174.9(3) . . . . ?
C29 C30 N3 C31 4.7(4) . . . . ?
N4 C30 N3 C33 -3.7(5) . . . . ?
C29 C30 N3 C33 175.9(3) . . . . ?
C32 C31 N3 C30 -7.0(4) . . . . ?
C25 C31 N3 C30 111.7(4) . . . . ?
C32 C31 N3 C33 -178.4(3) . . . . ?
C25 C31 N3 C33 -59.7(5) . . . . ?
C34 C33 N3 C30 108.3(4) . . . . ?
C34 C33 N3 C31 -81.0(4) . . . . ?
N3 C30 N4 S2 169.8(3) . . . . ?
C29 C30 N4 S2 -9.8(5) . . . . ?
O1 C16 O2 C17 5.2(6) . . . . ?
C7 C16 O2 C17 -178.8(4) . . . . ?
O5 C40 O6 C41 -5.4(6) . . . . ?
C29 C40 O6 C41 177.4(4) . . . . ?
C6 N2 S1 O4 -123.7(3) . . . . ?
C6 N2 S1 O3 8.6(4) . . . . ?
C6 N2 S1 C18 123.1(3) . . . . ?
C19 C18 S1 O4 -38.3(3) . . . . ?
C23 C18 S1 O4 138.7(3) . . . . ?
C19 C18 S1 O3 -166.2(3) . . . . ?
C23 C18 S1 O3 10.8(3) . . . . ?
C19 C18 S1 N2 75.1(3) . . . . ?
C23 C18 S1 N2 -107.9(3) . . . . ?
C30 N4 S2 O8 123.2(3) . . . . ?
C30 N4 S2 O7 -9.4(4) . . . . ?
C30 N4 S2 C42 -124.3(3) . . . . ?
C47 C42 S2 O8 40.1(3) . . . . ?
C43 C42 S2 O8 -138.6(3) . . . . ?
C47 C42 S2 O7 167.8(3) . . . . ?
C43 C42 S2 O7 -10.9(3) . . . . ?
C47 C42 S2 N4 -73.1(3) . . . . ?
C43 C42 S2 N4 108.2(3) . . . . ?
